data_7222673
loop_
_publ_author_name
'Dahm, A.'
'Adam, A.'

_publ_section_title
;
 Untersuchungen im System (Sc Cl3)/(K2 C O3)/(H2 O): Synthese und
 Kristallstrukturen von K5 (Sc (C O3)4) * 5(H2 O) und K7 (Sc (C O3)4) C O3
 * 9(H2 O)
;
_journal_name_full
;
Zeitschrift fuer Naturforschung, Teil B. Anorganische Chemie, Organische 
Chemie (42,1987-)
;
_journal_page_first 1439
_journal_page_last 1445
_journal_volume 57
_journal_year 2002
_chemical_formula_sum 'C4 H10 K5 O17 Sc'
_chemical_name_systematic 'K5 (Sc (C O3)4) (H2 O)5'
_space_group_IT_number 14
_symmetry_space_group_name_Hall '-P 2yn'
_symmetry_space_group_name_H-M 'P 1 21/n 1'
_cell_angle_alpha 90
_cell_angle_beta 93.28
_cell_angle_gamma 90
_cell_formula_units_Z 4
_cell_length_a 8.8306
_cell_length_b 18.262
_cell_length_c 11.132
_cell_volume 1792.255
_citation_journal_id_ASTM ZNBSEN
_cod_data_source_file Dahm_ZNBSEN_2002_872.cif
_cod_data_source_block C4H10K5O17Sc1
_cod_original_sg_symbol_Hall '-P 2ybc (x-z,y,z)'
_cod_original_formula_sum 'C4 H10 K5 O17 Sc1'
_cod_database_code 7222673

loop_
_symmetry_equiv_pos_as_xyz
x,y,z
-x+1/2,y+1/2,-z+1/2
-x,-y,-z
x-1/2,-y-1/2,z-1/2

loop_
_atom_site_label
_atom_site_type_symbol
_atom_site_fract_x
_atom_site_fract_y
_atom_site_fract_z
_atom_site_occupancy
_atom_site_U_iso_or_equiv
O13 O-2 0.5331 0.1486 0.2027 1 0.0
H5 H+1 0.221 0.06 0.674 1 0.0
O8 O-2 0.0784 0.12437 0.3885 1 0.0
K2 K+1 0.28213 0.10664 0.99831 1 0.0
C1 C+4 0.7341 0.22139 0.6869 1 0.0
O6 O-2 0.2026 0.17686 0.7777 1 0.0
H4 H+1 0.4869 0.0764 0.579 1 0.0
O11 O-2 0.8458 0.09734 0.1929 1 0.0
H7 H+1 0.624 0.088 0.932 1 0.0
K4 K+1 0.92731 0.05525 0.80191 1 0.0
O7 O-2 0.1894 0.09386 0.2246 1 0.0
H9 H+1 0.606 0.007 0.237 1 0.0
H6 H+1 0.145 0.071 0.539 1 0.0
O16 O-2 0.557 0.1112 0.8984 1 0.0
O2 O-2 0.6769 0.23366 0.7915 1 0.0
K5 K+1 0.77781 0.0844 0.44117 1 0.0
O1 O-2 0.1785 0.23744 0.1007 1 0.0
Sc1 Sc+3 0.01834 0.18248 0.21494 1 0.0
O5 O-2 0.3558 0.23196 0.651 1 0.0
K3 K+1 0.4843 0.24651 0.39855 1 0.0
C2 C+4 0.3028 0.2237 0.7581 1 0.0
K1 K+1 0.05464 0.23753 0.54014 1 0.0
H8 H+1 0.607 0.148 0.864 1 0.0
H3 H+1 0.454 0.086 0.498 1 0.0
H2 H+1 0.6403 0.131 0.1993 1 0.0
C4 C+4 0.8677 0.08542 0.0806 1 0.0
O15 O-2 0.1298 0.06033 0.6309 1 0.0
C3 C+4 0.1709 0.08088 0.3374 1 0.0
O14 O-2 0.4852 0.1146 0.5147 1 0.0
O17 O-2 0.5096 0.0028 0.2874 1 0.0
H10 H+1 0.5126 0.0353 0.7747 1 0.0
O10 O-2 0.9639 0.12953 0.0332 1 0.0
H1 H+1 0.52 0.116 0.218 1 0.0
O9 O-2 0.2355 0.02758 0.3918 1 0.0
O4 O-2 0.8596 0.23234 0.3394 1 0.0
O12 O-2 0.8016 0.03493 0.0214 1 0.0
O3 O-2 0.8355 0.17491 0.6739 1 0.0
